data_4500428
loop_
_publ_author_name
'Borah, Ballav Moni'
'Dey, Sandeep Kumar'
'Das, Gopal'

_publ_section_title
;
 Crystal to Calcite: Fabrication of Pure Calcium Carbonate Polymorph in
 the Solid State
;
_journal_issue 7
_journal_name_full 'Crystal Growth &amp; Design'
_journal_page_first 2773
_journal_paper_doi 10.1021/cg101534n
_journal_volume 11
_journal_year 2011
_chemical_formula_sum 'C9 H12 Ca O10'
_chemical_formula_weight 320.27
_chemical_name_systematic
; 
 ? 
;
_space_group_IT_number 14
_symmetry_cell_setting monoclinic
_symmetry_space_group_name_Hall '-P 2ybc'
_symmetry_space_group_name_H-M 'P 1 21/c 1'
_atom_sites_solution_hydrogens geom
_atom_sites_solution_primary direct
_atom_sites_solution_secondary difmap
_audit_creation_method SHELXL-97
_cell_angle_alpha 90.00
_cell_angle_beta 102.316(2)
_cell_angle_gamma 90.00
_cell_formula_units_Z 4
_cell_length_a 10.2023(4)
_cell_length_b 16.4489(7)
_cell_length_c 7.4756(3)
_cell_measurement_reflns_used 5396
_cell_measurement_temperature 273(2)
_cell_measurement_theta_max 28.23
_cell_measurement_theta_min 2.39
_cell_volume 1225.66(9)
_computing_cell_refinement 'Bruker SMART'
_computing_data_collection 'Bruker SMART'
_computing_data_reduction 'Bruker SAINT'
_computing_molecular_graphics 'Bruker SHELXTL'
_computing_publication_material 'Bruker SHELXTL'
_computing_structure_refinement 'Bruker SHELXTL'
_computing_structure_solution 'Bruker SHELXTL'
_diffrn_ambient_temperature 273(2)
_diffrn_measured_fraction_theta_full 0.994
_diffrn_measured_fraction_theta_max 0.994
_diffrn_measurement_device_type 'CCD area detector'
_diffrn_measurement_method 'phi and omega scans'
_diffrn_radiation_monochromator graphite
_diffrn_radiation_source 'fine-focus sealed tube'
_diffrn_radiation_type MoK\a
_diffrn_radiation_wavelength 0.71073
_diffrn_reflns_av_R_equivalents 0.0282
_diffrn_reflns_av_sigmaI/netI 0.0253
_diffrn_reflns_limit_h_max 13
_diffrn_reflns_limit_h_min -13
_diffrn_reflns_limit_k_max 21
_diffrn_reflns_limit_k_min -21
_diffrn_reflns_limit_l_max 9
_diffrn_reflns_limit_l_min -9
_diffrn_reflns_number 14515
_diffrn_reflns_theta_full 28.31
_diffrn_reflns_theta_max 28.31
_diffrn_reflns_theta_min 2.04
_exptl_absorpt_coefficient_mu 0.560
_exptl_absorpt_correction_T_max 0.848
_exptl_absorpt_correction_T_min 0.795
_exptl_absorpt_correction_type multi-scan
_exptl_absorpt_process_details 'SADABS (Sheldrick, 1997)'
_exptl_crystal_colour white
_exptl_crystal_density_diffrn 1.730
_exptl_crystal_density_method 'not measured'
_exptl_crystal_description rhombohedral
_exptl_crystal_F_000 512
_exptl_crystal_size_max 0.45
_exptl_crystal_size_mid 0.36
_exptl_crystal_size_min 0.31
_refine_diff_density_max 1.480
_refine_diff_density_min -0.385
_refine_diff_density_rms 1.08
_refine_ls_extinction_expression Fc^*^=kFc[1+0.001xFc^2^\l^3^/sin(2\q)]^-1/4^
_refine_ls_goodness_of_fit_ref 1.006
_refine_ls_hydrogen_treatment none
_refine_ls_matrix_type full
_refine_ls_number_parameters 215
_refine_ls_number_reflns 3024
_refine_ls_number_restraints 0
_refine_ls_restrained_S_all 1.006
_refine_ls_R_factor_all 0.0810
_refine_ls_R_factor_gt 0.0731
_refine_ls_shift/su_max 0.071
_refine_ls_shift/su_mean 0.019
_refine_ls_structure_factor_coef Fsqd
_refine_ls_weighting_details 'calc w=1/[\s^2^(Fo^2^)+(0.1019P)^2^+6.9292P] where P=(Fo^2^+2Fc^2^)/3'
_refine_ls_weighting_scheme calc
_refine_ls_wR_factor_gt 0.2037
_refine_ls_wR_factor_ref 0.2096
_reflns_number_gt 2569
_reflns_number_total 3024
_reflns_threshold_expression >2sigma(I)
_cod_data_source_file cg101534n_si_002.cif
_cod_data_source_block bmb_in
_cod_depositor_comments
;
The following automatic conversions were performed:

'_symmetry_cell_setting' value 'Monoclinic' changed to 'monoclinic'
according to /home/saulius/struct/CIF-dictionaries/cif_core.dic
dictionary named 'cif_core.dic' version 2.4.1 from
2010-06-29.

'_exptl_absorpt_correction_type' value 'Multi-Scan'
changed to 'multi-scan' according to
/home/saulius/struct/CIF-dictionaries/cif_core.dic dictionary named
'cif_core.dic' version 2.4.1 from 2010-06-29.

Automatic conversion script
Id: cif_fix_values 1715 2011-07-08 13:25:40Z adriana 
;
_cod_original_sg_symbol_H-M 'P2(1)/c  '
_cod_database_code 4500428

loop_
_symmetry_equiv_pos_as_xyz
'x, y, z'
'-x, y+1/2, -z+1/2'
'-x, -y, -z'
'x, -y-1/2, z-1/2'

loop_
_atom_site_label
_atom_site_type_symbol
_atom_site_fract_x
_atom_site_fract_y
_atom_site_fract_z
_atom_site_U_iso_or_equiv
_atom_site_adp_type
_atom_site_occupancy
_atom_site_symmetry_multiplicity
_atom_site_calc_flag
_atom_site_refinement_flags
Ca1 Ca 0.24866(7) 0.09651(4) 0.86992(11) 0.0195(2) Uani 1 1 d .
O9 O 0.1968(3) 0.16791(19) 1.1282(5) 0.0271(7) Uani 1 1 d .
O7 O 0.3810(4) 0.0485(2) 0.6487(5) 0.0329(7) Uani 1 1 d .
O10 O 0.4115(4) 0.0451(2) 1.1221(6) 0.0424(9) Uani 1 1 d .
O8 O 0.1532(4) 0.1669(2) 0.5983(5) 0.0370(8) Uani 1 1 d .
O3 O 0.0044(3) 0.09743(17) 0.8542(5) 0.0291(7) Uani 1 1 d .
O1 O 0.4045(3) 0.20206(19) 0.8962(5) 0.0322(7) Uani 1 1 d .
O5 O 0.2004(3) -0.04017(17) 0.8142(5) 0.0342(8) Uani 1 1 d .
C1 C 0.4669(4) 0.2668(2) 0.9355(5) 0.0192(7) Uani 1 1 d .
C2 C 0.6112(3) 0.2632(2) 1.0394(5) 0.0191(7) Uani 1 1 d .
C7 C 0.6838(4) 0.3344(2) 1.0889(5) 0.0195(7) Uani 1 1 d .
H7 H 0.6438 0.3847 1.0574 0.023 Uiso 1 1 calc R
C3 C 0.6731(4) 0.1882(2) 1.0840(5) 0.0192(7) Uani 1 1 d .
H3 H 0.6246 0.1407 1.0507 0.023 Uiso 1 1 calc R
C4 C 0.8068(3) 0.1833(2) 1.1779(5) 0.0184(7) Uani 1 1 d .
C5 C 0.8771(4) 0.2547(2) 1.2308(5) 0.0196(7) Uani 1 1 d .
H5 H 0.9652 0.2522 1.2970 0.024 Uiso 1 1 calc R
O2 O 0.4177(3) 0.33675(18) 0.8934(4) 0.0267(6) Uani 1 1 d .
O4 O -0.1470(3) 0.02839(17) 0.6537(5) 0.0302(7) Uani 1 1 d .
H4 H -0.1476 0.0332 0.5443 0.045 Uiso 1 1 calc R
C8 C -0.1009(4) 0.0952(2) 0.7393(5) 0.0188(7) Uani 1 1 d .
C6 C -0.1832(3) 0.1698(2) 0.6857(5) 0.0181(7) Uani 1 1 d .
C9 C 0.1284(4) -0.1011(2) 0.7795(6) 0.0209(7) Uani 1 1 d .
O6 O 0.0028(3) -0.09943(16) 0.7093(4) 0.0238(6) Uani 1 1 d .
H8A H 0.112(6) 0.153(4) 0.510(9) 0.039(17) Uiso 1 1 d .
H8B H 0.162(7) 0.212(5) 0.595(9) 0.046(18) Uiso 1 1 d .
H10B H 0.421(8) 0.077(5) 1.224(11) 0.08(2) Uiso 1 1 d .
H10A H 0.455(8) 0.007(5) 1.158(10) 0.06(2) Uiso 1 1 d .
H7A H 0.387(8) 0.084(5) 0.573(12) 0.07(3) Uiso 1 1 d .
H7B H 0.331(7) 0.020(5) 0.584(10) 0.06(2) Uiso 1 1 d .
H9B H 0.137(6) 0.153(3) 1.160(8) 0.028(14) Uiso 1 1 d .
H9A H 0.251(7) 0.170(4) 1.222(9) 0.044(18) Uiso 1 1 d .

loop_
_atom_site_aniso_label
_atom_site_aniso_U_11
_atom_site_aniso_U_22
_atom_site_aniso_U_33
_atom_site_aniso_U_23
_atom_site_aniso_U_13
_atom_site_aniso_U_12
Ca1 0.0169(4) 0.0144(4) 0.0250(4) -0.0009(3) -0.0006(3) -0.0011(2)
O9 0.0203(14) 0.0289(16) 0.0291(16) -0.0043(12) -0.0017(13) -0.0029(12)
O7 0.0372(18) 0.0239(16) 0.0383(19) 0.0053(14) 0.0099(15) 0.0028(14)
O10 0.045(2) 0.0335(18) 0.040(2) -0.0029(16) -0.0095(16) 0.0182(16)
O8 0.043(2) 0.0255(18) 0.0340(19) 0.0026(14) -0.0116(15) -0.0013(15)
O3 0.0180(13) 0.0199(14) 0.0424(18) -0.0012(12) -0.0094(12) 0.0031(10)
O1 0.0199(13) 0.0242(15) 0.0457(19) 0.0017(13) -0.0080(13) -0.0077(11)
O5 0.0247(14) 0.0126(13) 0.062(2) -0.0017(13) 0.0012(14) -0.0030(11)
C1 0.0153(15) 0.0210(17) 0.0197(17) 0.0015(13) -0.0002(13) -0.0024(13)
C2 0.0148(16) 0.0192(17) 0.0212(18) 0.0015(13) -0.0011(13) -0.0008(13)
C7 0.0165(16) 0.0148(16) 0.0254(18) 0.0030(13) 0.0002(14) 0.0004(13)
C3 0.0150(15) 0.0139(16) 0.0262(18) 0.0002(13) -0.0012(14) -0.0028(12)
C4 0.0157(16) 0.0128(16) 0.0248(18) 0.0000(13) -0.0002(14) 0.0005(12)
C5 0.0131(15) 0.0173(17) 0.0259(18) 0.0030(14) -0.0014(13) -0.0001(12)
O2 0.0194(13) 0.0223(14) 0.0335(16) 0.0009(12) -0.0053(11) 0.0030(11)
O4 0.0279(14) 0.0157(13) 0.0395(18) -0.0052(12) -0.0099(13) 0.0028(11)
C8 0.0140(15) 0.0143(16) 0.0263(19) -0.0004(13) 0.0003(14) 0.0002(12)
C6 0.0149(15) 0.0139(16) 0.0235(18) 0.0003(13) -0.0003(13) 0.0028(12)
C9 0.0189(17) 0.0131(16) 0.028(2) 0.0022(14) 0.0002(14) -0.0005(13)
O6 0.0161(12) 0.0143(12) 0.0368(16) -0.0012(11) -0.0036(11) 0.0020(9)

loop_
_atom_type_symbol
_atom_type_description
_atom_type_scat_dispersion_real
_atom_type_scat_dispersion_imag
_atom_type_scat_source
C C 0.0033 0.0016 'International Tables Vol C Tables 4.2.6.8 and 6.1.1.4'
H H 0.0000 0.0000 'International Tables Vol C Tables 4.2.6.8 and 6.1.1.4'
O O 0.0106 0.0060 'International Tables Vol C Tables 4.2.6.8 and 6.1.1.4'
Ca Ca 0.2262 0.3064 'International Tables Vol C Tables 4.2.6.8 and 6.1.1.4'

loop_
_geom_angle_atom_site_label_1
_geom_angle_atom_site_label_2
_geom_angle_atom_site_label_3
_geom_angle
_geom_angle_site_symmetry_1
_geom_angle_site_symmetry_3
O5 Ca1 O1 148.29(12) . .
O5 Ca1 O8 106.76(14) . .
O1 Ca1 O8 81.71(13) . .
O5 Ca1 O10 83.31(13) . .
O1 Ca1 O10 81.40(13) . .
O8 Ca1 O10 160.70(15) . .
O5 Ca1 O9 122.73(13) . .
O1 Ca1 O9 80.36(12) . .
O8 Ca1 O9 109.20(13) . .
O10 Ca1 O9 77.00(13) . .
O5 Ca1 O3 79.85(10) . .
O1 Ca1 O3 131.44(11) . .
O8 Ca1 O3 74.28(13) . .
O10 Ca1 O3 124.41(14) . .
O9 Ca1 O3 69.13(11) . .
O5 Ca1 O7 72.31(13) . .
O1 Ca1 O7 80.50(13) . .
O8 Ca1 O7 76.46(13) . .
O10 Ca1 O7 91.58(14) . .
O9 Ca1 O7 158.97(13) . .
O3 Ca1 O7 131.17(12) . .
C8 O3 Ca1 139.4(3) . .
C1 O1 Ca1 164.2(3) . .
C9 O5 Ca1 156.5(3) . .
O1 C1 O2 124.2(3) . .
O1 C1 C2 118.8(3) . .
O2 C1 C2 117.0(3) . .
C7 C2 C3 119.5(3) . .
C7 C2 C1 120.5(3) . .
C3 C2 C1 120.0(3) . .
C2 C7 C6 120.0(3) . 4_666
C2 C3 C4 121.0(3) . .
C5 C4 C3 119.0(3) . .
C5 C4 C9 121.4(3) . 3_657
C3 C4 C9 119.7(3) . 3_657
C4 C5 C6 120.6(3) . 4_666
O3 C8 O4 122.5(3) . .
O3 C8 C6 121.5(3) . .
O4 C8 C6 115.9(3) . .
C5 C6 C7 119.9(3) 4_465 4_465
C5 C6 C8 118.2(3) 4_465 .
C7 C6 C8 121.8(3) 4_465 .
O5 C9 O6 124.5(3) . .
O5 C9 C4 117.9(3) . 3_657
O6 C9 C4 117.6(3) . 3_657

loop_
_geom_bond_atom_site_label_1
_geom_bond_atom_site_label_2
_geom_bond_distance
_geom_bond_site_symmetry_2
Ca1 O5 2.320(3) .
Ca1 O1 2.334(3) .
Ca1 O8 2.360(4) .
Ca1 O10 2.386(4) .
Ca1 O9 2.413(3) .
Ca1 O3 2.469(3) .
Ca1 O7 2.476(4) .
O3 C8 1.225(5) .
O1 C1 1.244(5) .
O5 C9 1.237(5) .
C1 O2 1.268(5) .
C1 C2 1.512(5) .
C2 C7 1.393(5) .
C2 C3 1.393(5) .
C7 C6 1.396(5) 4_666
C3 C4 1.397(5) .
C4 C5 1.389(5) .
C4 C9 1.509(5) 3_657
C5 C6 1.395(5) 4_666
O4 C8 1.308(4) .
C8 C6 1.492(5) .
C6 C5 1.395(5) 4_465
C6 C7 1.396(5) 4_465
C9 O6 1.277(5) .
C9 C4 1.509(5) 3_657
